data_7105303
loop_
_publ_author_name
'Parois, Pascal'
'Moggach, Stephen A'
'Sanchez-Benitez, Javier'
'Kamenev, Konstantin V'
'Lennie, Alistair R'
'Warren, John E'
'Brechin, Euan K'
'Parsons, Simon'
'Murrie, Mark'

_publ_section_title
;
 Pressure-induced Jahn-Teller switching in a Mn12 nanomagnet.
;
_journal_issue 11
_journal_name_full 'Chemical communications (Cambridge, England)'
_journal_page_first 1881
_journal_page_last 1883
_journal_paper_doi 10.1039/b923962f
_journal_volume 46
_journal_year 2010
_chemical_compound_source 'Pascal Parois & Mark Murrie '
_chemical_formula_moiety '[Mn12O12(tBuCH2CO2)16(H2O)4].MeNO2.CH2Cl2'
_chemical_formula_sum 'C98 H189 Cl2 Mn12 N O50'
_chemical_formula_weight 2911.68
_chemical_name_systematic
;
?
;
_space_group_IT_number 2
_symmetry_cell_setting triclinic
_symmetry_space_group_name_Hall '-P 1'
_symmetry_space_group_name_H-M 'P -1'
_atom_sites_solution_hydrogens geom
_atom_sites_solution_primary direct
_atom_sites_solution_secondary difmap
_audit_creation_date 09-11-01
_audit_creation_method SHELXL-97
_cell_angle_alpha 76.585(4)
_cell_angle_beta 78.042(4)
_cell_angle_gamma 77.809(4)
_cell_formula_units_Z 2
_cell_length_a 16.099(4)
_cell_length_b 16.702(4)
_cell_length_c 27.570(6)
_cell_measurement_reflns_used 9562
_cell_measurement_temperature 296(2)
_cell_measurement_theta_max 17
_cell_measurement_theta_min 2
_cell_volume 6950(3)
_computing_cell_refinement 'Bruker Saint'
_computing_data_collection 'Bruker Apex'
_computing_data_reduction 'Bruker Saint'
_computing_structure_refinement 'SHELXL-97 (Sheldrick, 2008)'
_computing_structure_solution SIR92
_diffrn_ambient_temperature 296(2)
_diffrn_measured_fraction_theta_full 0.975
_diffrn_measured_fraction_theta_max 0.975
_diffrn_measurement_device_type 'Bruker APEX-II'
_diffrn_measurement_method omega
_diffrn_radiation_monochromator silicon
_diffrn_radiation_source synchrotron
_diffrn_radiation_wavelength 0.47800
_diffrn_reflns_av_R_equivalents 0.0432
_diffrn_reflns_av_sigmaI/netI 0.0560
_diffrn_reflns_limit_h_max 20
_diffrn_reflns_limit_h_min -20
_diffrn_reflns_limit_k_max 20
_diffrn_reflns_limit_k_min -20
_diffrn_reflns_limit_l_max 34
_diffrn_reflns_limit_l_min -34
_diffrn_reflns_number 68279
_diffrn_reflns_theta_full 17.33
_diffrn_reflns_theta_max 17.33
_diffrn_reflns_theta_min 1.42
_exptl_absorpt_coefficient_mu 0.349
_exptl_absorpt_correction_T_max 0.7441
_exptl_absorpt_correction_T_min 0.5943
_exptl_absorpt_correction_type multi-scan
_exptl_absorpt_process_details Sadabs
_exptl_crystal_colour black
_exptl_crystal_density_diffrn 1.391
_exptl_crystal_density_method 'not measured'
_exptl_crystal_description block
_exptl_crystal_F_000 3036
_exptl_crystal_recrystallization_method
;
>From MeNO2/CH2Cl2.

Crystal at RT before application of high pressure.
;
_exptl_crystal_size_max 0.2
_exptl_crystal_size_mid 0.2
_exptl_crystal_size_min 0.1
_platon_squeeze_details
;
;
_refine_diff_density_max 0.985
_refine_diff_density_min -0.800
_refine_diff_density_rms 0.128
_refine_ls_extinction_method none
_refine_ls_goodness_of_fit_ref 1.120
_refine_ls_hydrogen_treatment riding
_refine_ls_matrix_type full
_refine_ls_number_parameters 997
_refine_ls_number_reflns 27434
_refine_ls_number_restraints 4866
_refine_ls_restrained_S_all 1.156
_refine_ls_R_factor_all 0.1030
_refine_ls_R_factor_gt 0.0809
_refine_ls_shift/su_max 0.004
_refine_ls_shift/su_mean 0.000
_refine_ls_structure_factor_coef Fsqd
_refine_ls_weighting_details 'calc w=1/[\s^2^(Fo^2^)+(0.1646P)^2^+5.5377P] where P=(Fo^2^+2Fc^2^)/3'
_refine_ls_weighting_scheme calc
_refine_ls_wR_factor_gt 0.2516
_refine_ls_wR_factor_ref 0.2692
_reflns_number_gt 19784
_reflns_number_total 27434
_reflns_threshold_expression >2sigma(I)
_cod_data_source_file b923962f.txt
_cod_data_source_block mnjtrt
_cod_depositor_comments
;
The following automatic conversions were performed:
'_symmetry_cell_setting' value 'Triclinic' changed to 'triclinic'
according to '/home/saulius/struct/CIF-dictionaries/cif_core.dic'
dictionary named 'cif_core.dic' version 2.4.1 from 2010-06-29.

Automatic conversion script
Id: cif_fix_enum 1527 2010-12-29 10:47:43Z saulius 
;
_cod_original_sg_symbol_Hall -P1
_cod_original_sg_symbol_H-M P-1
_cod_database_code 7105303

loop_
_symmetry_equiv_pos_as_xyz
'x, y, z'
'-x, -y, -z'

loop_
_atom_site_label
_atom_site_type_symbol
_atom_site_fract_x
_atom_site_fract_y
_atom_site_fract_z
_atom_site_U_iso_or_equiv
_atom_site_adp_type
_atom_site_occupancy
_atom_site_symmetry_multiplicity
_atom_site_calc_flag
_atom_site_refinement_flags
_atom_site_disorder_assembly
_atom_site_disorder_group
Mn1 Mn 0.41824(4) 0.19963(5) 0.23177(3) 0.03475(18) Uani 1 1 d . . .
Mn2 Mn 0.29841(4) 0.08731(5) 0.26212(3) 0.03568(18) Uani 1 1 d . . .
Mn3 Mn 0.25336(4) 0.23839(5) 0.19403(3) 0.03449(18) Uani 1 1 d . . .
Mn4 Mn 0.25967(5) 0.24967(5) 0.29326(3) 0.03809(19) Uani 1 1 d . . .
Mn5 Mn 0.23532(5) 0.40281(6) 0.32338(3) 0.0514(2) Uani 1 1 d . . .
Mn6 Mn 0.43584(5) 0.29950(6) 0.32412(3) 0.0528(2) Uani 1 1 d . . .
Mn7 Mn 0.57972(5) 0.16135(5) 0.26053(3) 0.0445(2) Uani 1 1 d . . .
Mn8 Mn 0.51433(5) -0.00962(5) 0.24769(3) 0.0462(2) Uani 1 1 d . . .
Mn9 Mn 0.33204(5) -0.06940(5) 0.23821(3) 0.0440(2) Uani 1 1 d . . .
Mn10 Mn 0.17967(5) 0.07008(5) 0.17611(3) 0.04055(19) Uani 1 1 d . . .
Mn11 Mn 0.09360(5) 0.27166(5) 0.16232(3) 0.04073(19) Uani 1 1 d . . .
Mn12 Mn 0.11522(5) 0.40423(5) 0.23428(3) 0.0477(2) Uani 1 1 d . . .
O6 O 0.4196(4) 0.1803(4) 0.38189(18) 0.0858(16) Uani 1 1 d . . .
H61 H 0.4718 0.1511 0.3804 0.129 Uiso 1 1 d R . .
H62 H 0.3880 0.1605 0.3715 0.129 Uiso 1 1 d R . .
O10 O 0.2942(3) 0.0598(4) 0.11312(17) 0.0914(18) Uani 1 1 d . . .
H101 H 0.3049 0.1086 0.1112 0.137 Uiso 1 1 d R . .
H102 H 0.3358 0.0266 0.1253 0.137 Uiso 1 1 d R . .
O120 O 0.0067(3) 0.3407(3) 0.28090(18) 0.0701(12) Uani 1 1 d . . .
H120 H 0.0020 0.2974 0.2708 0.105 Uiso 1 1 d R . .
H121 H 0.0254 0.3219 0.3086 0.105 Uiso 1 1 d R . .
O121 O 0.2212(4) 0.4706(3) 0.18929(19) 0.0833(15) Uani 1 1 d . . .
H123 H 0.2596 0.4852 0.2041 0.125 Uiso 1 1 d R . .
H124 H 0.2594 0.4318 0.1723 0.125 Uiso 0.50 1 d PR . .
H125 H 0.1933 0.4996 0.1764 0.125 Uiso 0.50 1 d PR . .
O107 O 0.4770(2) 0.2421(2) 0.27001(13) 0.0428(8) Uani 1 1 d . . .
O108 O 0.5082(2) 0.1098(2) 0.23618(13) 0.0406(7) Uani 1 1 d . . .
O123 O 0.35023(19) 0.1511(2) 0.20010(11) 0.0332(6) Uani 1 1 d . . .
O124 O 0.3485(2) 0.1531(2) 0.29316(11) 0.0367(7) Uani 1 1 d . . .
O134 O 0.3182(2) 0.2860(2) 0.22734(12) 0.0359(7) Uani 1 1 d . . .
O208 O 0.3885(2) -0.0023(2) 0.26174(13) 0.0413(7) Uani 1 1 d . . .
O209 O 0.2521(2) 0.0312(2) 0.22555(12) 0.0399(7) Uani 1 1 d . . .
O234 O 0.2110(2) 0.1866(2) 0.26041(12) 0.0373(7) Uani 1 1 d . . .
O310 O 0.1889(2) 0.1832(2) 0.16750(12) 0.0381(7) Uani 1 1 d . . .
O311 O 0.1538(2) 0.3196(2) 0.19715(13) 0.0403(7) Uani 1 1 d . . .
O405 O 0.1819(2) 0.3519(2) 0.28549(13) 0.0447(8) Uani 1 1 d . . .
O406 O 0.3189(2) 0.3060(2) 0.32156(13) 0.0456(8) Uani 1 1 d . . .
O13 O 0.5320(3) -0.1343(3) 0.2581(2) 0.0817(16) Uani 1 1 d D . .
O23 O 0.4087(3) -0.1734(3) 0.25750(19) 0.0646(11) Uani 1 1 d D . .
C13 C 0.4852(3) -0.1878(3) 0.2634(2) 0.0623(15) Uiso 1 1 d D . .
C23 C 0.5289(5) -0.2784(4) 0.2741(3) 0.096(3) Uiso 1 1 d D . .
H23A H 0.4849 -0.3130 0.2803 0.116 Uiso 1 1 calc R . .
H23B H 0.5678 -0.2897 0.2436 0.116 Uiso 1 1 calc R . .
C33 C 0.5793(5) -0.3067(5) 0.3175(3) 0.098(3) Uiso 1 1 d D . .
C43 C 0.6023(9) -0.4013(5) 0.3287(5) 0.166(6) Uiso 1 1 d D . .
H43A H 0.5505 -0.4250 0.3377 0.250 Uiso 1 1 calc R . .
H43B H 0.6343 -0.4189 0.3562 0.250 Uiso 1 1 calc R . .
H43C H 0.6368 -0.4200 0.2992 0.250 Uiso 1 1 calc R . .
C53 C 0.5277(9) -0.2775(10) 0.3650(4) 0.211(8) Uiso 1 1 d D . .
H53A H 0.5150 -0.2175 0.3586 0.316 Uiso 1 1 calc R . .
H53B H 0.5606 -0.2971 0.3921 0.316 Uiso 1 1 calc R . .
H53C H 0.4748 -0.2994 0.3744 0.316 Uiso 1 1 calc R . .
C63 C 0.6624(7) -0.2707(9) 0.3045(6) 0.193(7) Uiso 1 1 d D . .
H63A H 0.6489 -0.2108 0.2971 0.289 Uiso 1 1 calc R . .
H63B H 0.6978 -0.2900 0.2755 0.289 Uiso 1 1 calc R . .
H63C H 0.6928 -0.2885 0.3327 0.289 Uiso 1 1 calc R . .
O14 O 0.5268(3) -0.0085(3) 0.17340(17) 0.0705(12) Uani 1 1 d D . .
O24 O 0.4113(2) -0.0516(3) 0.16275(15) 0.0553(9) Uani 1 1 d D . .
C14 C 0.4847(3) -0.0320(3) 0.14730(18) 0.0501(12) Uiso 1 1 d D . .
C24 C 0.5261(4) -0.0351(3) 0.0933(2) 0.0666(16) Uiso 1 1 d D . .
H24A H 0.5765 -0.0083 0.0856 0.080 Uiso 1 1 calc R . .
H24B H 0.4859 -0.0022 0.0714 0.080 Uiso 1 1 calc R . .
C34 C 0.5535(4) -0.1208(4) 0.0800(2) 0.0702(17) Uiso 1 1 d D . .
C44 C 0.6068(6) -0.1797(6) 0.1174(4) 0.118(3) Uiso 1 1 d D . .
H44A H 0.5727 -0.1862 0.1506 0.177 Uiso 1 1 calc R . .
H44B H 0.6567 -0.1571 0.1176 0.177 Uiso 1 1 calc R . .
H44C H 0.6245 -0.2332 0.1077 0.177 Uiso 1 1 calc R . .
C54 C 0.6064(6) -0.1109(6) 0.0267(3) 0.100(3) Uiso 1 1 d D . .
H54A H 0.5734 -0.0710 0.0037 0.150 Uiso 1 1 calc R . .
H54B H 0.6205 -0.1638 0.0162 0.150 Uiso 1 1 calc R . .
H54C H 0.6585 -0.0916 0.0267 0.150 Uiso 1 1 calc R . .
C64 C 0.4747(5) -0.1572(6) 0.0798(4) 0.112(3) Uiso 1 1 d D . .
H64A H 0.4395 -0.1191 0.0573 0.168 Uiso 1 1 calc R . .
H64B H 0.4420 -0.1661 0.1134 0.168 Uiso 1 1 calc R . .
H64C H 0.4927 -0.2095 0.0687 0.168 Uiso 1 1 calc R . .
O15 O 0.6858(3) 0.0867(3) 0.24359(19) 0.0673(12) Uani 1 1 d D A .
O25 O 0.6448(3) -0.0264(3) 0.2335(3) 0.0920(18) Uani 1 1 d D A .
C15 C 0.7006(4) 0.0172(4) 0.2304(3) 0.0768(19) Uiso 1 1 d D . .
C25 C 0.7877(6) 0.0093(7) 0.1955(5) 0.073(5) Uiso 0.433(14) 1 d PD A 1
H25A H 0.7800 0.0453 0.1630 0.088 Uiso 0.433(14) 1 calc PR A 1
H25B H 0.8267 0.0316 0.2093 0.088 Uiso 0.433(14) 1 calc PR A 1
C35 C 0.8318(7) -0.0753(7) 0.1858(5) 0.097(3) Uiso 0.433(14) 1 d PD A 1
C45 C 0.7792(10) -0.1042(11) 0.1555(7) 0.086(6) Uiso 0.433(14) 1 d PD A 1
H45A H 0.8055 -0.1591 0.1499 0.129 Uiso 0.433(14) 1 calc PR A 1
H45B H 0.7771 -0.0662 0.1236 0.129 Uiso 0.433(14) 1 calc PR A 1
H45C H 0.7218 -0.1054 0.1739 0.129 Uiso 0.433(14) 1 calc PR A 1
C55 C 0.9221(8) -0.0722(12) 0.1559(7) 0.090(6) Uiso 0.433(14) 1 d PD A 1
H55A H 0.9544 -0.0500 0.1738 0.136 Uiso 0.433(14) 1 calc PR A 1
H55B H 0.9186 -0.0370 0.1233 0.136 Uiso 0.433(14) 1 calc PR A 1
H55C H 0.9502 -0.1275 0.1520 0.136 Uiso 0.433(14) 1 calc PR A 1
C65 C 0.8365(15) -0.1354(12) 0.2361(6) 0.131(10) Uiso 0.433(14) 1 d PD A 1
H65A H 0.8711 -0.1175 0.2547 0.196 Uiso 0.433(14) 1 calc PR A 1
H65B H 0.8618 -0.1905 0.2303 0.196 Uiso 0.433(14) 1 calc PR A 1
H65C H 0.7795 -0.1361 0.2552 0.196 Uiso 0.433(14) 1 calc PR A 1
C25' C 0.7901(5) -0.0354(7) 0.2315(5) 0.090(5) Uiso 0.567(14) 1 d PD A 2
H25C H 0.8291 -0.0004 0.2344 0.108 Uiso 0.567(14) 1 calc PR A 2
H25D H 0.7877 -0.0793 0.2615 0.108 Uiso 0.567(14) 1 calc PR A 2
C35' C 0.8272(7) -0.0751(8) 0.1858(5) 0.097(3) Uiso 0.567(14) 1 d PD A 2
C45' C 0.7822(13) -0.1480(12) 0.1889(9) 0.160(10) Uiso 0.567(14) 1 d PD A 2
H45D H 0.8052 -0.1730 0.1598 0.240 Uiso 0.567(14) 1 calc PR A 2
H45E H 0.7215 -0.1282 0.1898 0.240 Uiso 0.567(14) 1 calc PR A 2
H45F H 0.7916 -0.1887 0.2190 0.240 Uiso 0.567(14) 1 calc PR A 2
C55' C 0.9222(7) -0.1097(12) 0.1854(8) 0.124(7) Uiso 0.567(14) 1 d PD A 2
H55D H 0.9453 -0.1337 0.1559 0.186 Uiso 0.567(14) 1 calc PR A 2
H55E H 0.9293 -0.1519 0.2152 0.186 Uiso 0.567(14) 1 calc PR A 2
H55F H 0.9522 -0.0654 0.1848 0.186 Uiso 0.567(14) 1 calc PR A 2
C65' C 0.8126(19) -0.0125(15) 0.1376(7) 0.31(3) Uiso 0.567(14) 1 d PD A 2
H65D H 0.8370 -0.0383 0.1090 0.466 Uiso 0.567(14) 1 calc PR A 2
H65E H 0.8397 0.0345 0.1354 0.466 Uiso 0.567(14) 1 calc PR A 2
H65F H 0.7518 0.0060 0.1380 0.466 Uiso 0.567(14) 1 calc PR A 2
O16 O 0.5586(3) 0.0816(3) 0.33609(15) 0.0613(10) Uani 1 1 d D . .
O26 O 0.5219(3) -0.0310(3) 0.32157(18) 0.0738(13) Uani 1 1 d D . .
C16 C 0.5413(4) 0.0087(3) 0.34977(19) 0.0564(14) Uiso 1 1 d D . .
C26 C 0.5437(4) -0.0345(4) 0.4042(2) 0.0701(17) Uiso 1 1 d D . .
H26A H 0.5197 -0.0852 0.4101 0.084 Uiso 1 1 calc R . .
H26B H 0.5059 0.0014 0.4256 0.084 Uiso 1 1 calc R . .
C36 C 0.6306(4) -0.0578(4) 0.4216(2) 0.0716(18) Uiso 1 1 d D . .
C46 C 0.6187(6) -0.1103(6) 0.4747(3) 0.108(3) Uiso 1 1 d D . .
H46A H 0.5785 -0.0782 0.4969 0.162 Uiso 1 1 calc R . .
H46B H 0.6731 -0.1263 0.4864 0.162 Uiso 1 1 calc R . .
H46C H 0.5970 -0.1594 0.4743 0.162 Uiso 1 1 calc R . .
C56 C 0.6959(6) -0.1053(7) 0.3860(4) 0.132(4) Uiso 1 1 d D . .
H56A H 0.6758 -0.1546 0.3842 0.198 Uiso 1 1 calc R . .
H56B H 0.7499 -0.1210 0.3981 0.198 Uiso 1 1 calc R . .
H56C H 0.7034 -0.0705 0.3529 0.198 Uiso 1 1 calc R . .
C66 C 0.6624(6) 0.0210(5) 0.4239(4) 0.115(3) Uiso 1 1 d D . .
H66A H 0.6201 0.0522 0.4457 0.173 Uiso 1 1 calc R . .
H66B H 0.6715 0.0546 0.3906 0.173 Uiso 1 1 calc R . .
H66C H 0.7156 0.0055 0.4370 0.173 Uiso 1 1 calc R . .
O17 O 0.4728(2) 0.2535(2) 0.16845(12) 0.0437(8) Uani 1 1 d D . .
O27 O 0.6079(2) 0.2320(3) 0.18273(14) 0.0541(9) Uani 1 1 d D . .
C17 C 0.5527(3) 0.2562(3) 0.15444(16) 0.0439(11) Uiso 1 1 d D . .
C27 C 0.5792(4) 0.2921(3) 0.09905(17) 0.0545(13) Uiso 1 1 d D . .
H27A H 0.6320 0.3140 0.0950 0.065 Uiso 1 1 calc R . .
H27B H 0.5349 0.3385 0.0885 0.065 Uiso 1 1 calc R . .
C37 C 0.5935(3) 0.2298(3) 0.0642(2) 0.0610(15) Uiso 1 1 d D . .
C47 C 0.6215(6) 0.2752(6) 0.0108(3) 0.112(3) Uiso 1 1 d D . .
H47A H 0.5779 0.3224 0.0019 0.169 Uiso 1 1 calc R . .
H47B H 0.6296 0.2380 -0.0123 0.169 Uiso 1 1 calc R . .
H47C H 0.6747 0.2940 0.0089 0.169 Uiso 1 1 calc R . .
C57 C 0.5108(4) 0.1979(5) 0.0667(3) 0.081(2) Uiso 1 1 d D . .
H57A H 0.4912 0.1720 0.1009 0.121 Uiso 1 1 calc R . .
H57B H 0.5214 0.1577 0.0453 0.121 Uiso 1 1 calc R . .
H57C H 0.4676 0.2438 0.0555 0.121 Uiso 1 1 calc R . .
C67 C 0.6616(5) 0.1559(5) 0.0804(4) 0.104(3) Uiso 1 1 d D . .
H67A H 0.6424 0.1287 0.1144 0.156 Uiso 1 1 calc R . .
H67B H 0.7144 0.1751 0.0790 0.156 Uiso 1 1 calc R . .
H67C H 0.6712 0.1171 0.0582 0.156 Uiso 1 1 calc R . .
O18 O 0.5517(3) 0.2887(4) 0.3372(2) 0.0943(19) Uani 1 1 d D B .
O28 O 0.6494(2) 0.2210(3) 0.28437(18) 0.0689(13) Uani 1 1 d D B .
C18 C 0.6281(4) 0.2693(5) 0.3148(3) 0.090(2) Uiso 1 1 d D . .
C28 C 0.6912(7) 0.3256(7) 0.3157(4) 0.084(4) Uiso 0.601(13) 1 d PD B 1
H28A H 0.7460 0.3074 0.2956 0.101 Uiso 0.601(13) 1 calc PR B 1
H28B H 0.6695 0.3822 0.2997 0.101 Uiso 0.601(13) 1 calc PR B 1
C38 C 0.7065(6) 0.3269(6) 0.3673(4) 0.058(3) Uiso 0.601(13) 1 d PD B 1
C48 C 0.6260(7) 0.3732(9) 0.3961(5) 0.101(5) Uiso 0.601(13) 1 d PD B 1
H48A H 0.6126 0.4293 0.3775 0.151 Uiso 0.601(13) 1 calc PR B 1
H48B H 0.6365 0.3748 0.4289 0.151 Uiso 0.601(13) 1 calc PR B 1
H48C H 0.5784 0.3448 0.3998 0.151 Uiso 0.601(13) 1 calc PR B 1
C58 C 0.7816(8) 0.3695(11) 0.3657(6) 0.117(6) Uiso 0.601(13) 1 d PD B 1
H58A H 0.7653 0.4288 0.3551 0.176 Uiso 0.601(13) 1 calc PR B 1
H58B H 0.8299 0.3492 0.3422 0.176 Uiso 0.601(13) 1 calc PR B 1
H58C H 0.7972 0.3576 0.3987 0.176 Uiso 0.601(13) 1 calc PR B 1
C68 C 0.7215(16) 0.2377(8) 0.3972(8) 0.251(19) Uiso 0.601(13) 1 d PD B 1
H68A H 0.7698 0.2055 0.3794 0.377 Uiso 0.601(13) 1 calc PR B 1
H68B H 0.6710 0.2133 0.4011 0.377 Uiso 0.601(13) 1 calc PR B 1
H68C H 0.7331 0.2380 0.4299 0.377 Uiso 0.601(13) 1 calc PR B 1
C28' C 0.6969(8) 0.2547(10) 0.3486(6) 0.090(7) Uiso 0.399(13) 1 d PD B 2
H28C H 0.6965 0.2000 0.3702 0.108 Uiso 0.399(13) 1 calc PR B 2
H28D H 0.7528 0.2534 0.3270 0.108 Uiso 0.399(13) 1 calc PR B 2
C38' C 0.6881(8) 0.3176(8) 0.3817(5) 0.062(5) Uiso 0.399(13) 1 d PD B 2
C48' C 0.6258(15) 0.294(2) 0.4297(8) 0.22(2) Uiso 0.399(13) 1 d PD B 2
H48D H 0.6196 0.3334 0.4510 0.325 Uiso 0.399(13) 1 calc PR B 2
H48E H 0.6476 0.2391 0.4471 0.325 Uiso 0.399(13) 1 calc PR B 2
H48F H 0.5708 0.2939 0.4213 0.325 Uiso 0.399(13) 1 calc PR B 2
C58' C 0.6550(18) 0.4047(10) 0.3543(11) 0.171(16) Uiso 0.399(13) 1 d PD B 2
H58D H 0.6490 0.4438 0.3760 0.257 Uiso 0.399(13) 1 calc PR B 2
H58E H 0.6000 0.4058 0.3456 0.257 Uiso 0.399(13) 1 calc PR B 2
H58F H 0.6950 0.4197 0.3241 0.257 Uiso 0.399(13) 1 calc PR B 2
C68' C 0.7767(9) 0.3152(11) 0.3941(7) 0.071(5) Uiso 0.399(13) 1 d PD B 2
H68D H 0.7723 0.3544 0.4155 0.106 Uiso 0.399(13) 1 calc PR B 2
H68E H 0.8159 0.3298 0.3634 0.106 Uiso 0.399(13) 1 calc PR B 2
H68F H 0.7978 0.2600 0.4113 0.106 Uiso 0.399(13) 1 calc PR B 2
O19 O 0.3107(3) 0.4743(3) 0.25945(18) 0.0671(11) Uani 1 1 d D . .
O29 O 0.4415(3) 0.4180(3) 0.2791(2) 0.0786(14) Uani 1 1 d D . .
C19 C 0.3913(4) 0.4718(4) 0.2553(3) 0.081(2) Uiso 1 1 d D . .
C29 C 0.4309(5) 0.5447(5) 0.2220(3) 0.102(3) Uiso 1 1 d D . .
H29A H 0.3847 0.5884 0.2109 0.122 Uiso 1 1 calc R . .
H29B H 0.4597 0.5668 0.2424 0.122 Uiso 1 1 calc R . .
C39 C 0.4948(4) 0.5257(4) 0.1758(3) 0.082(2) Uiso 1 1 d D . .
C49 C 0.5224(8) 0.6053(6) 0.1437(4) 0.142(4) Uiso 1 1 d D . .
H49A H 0.4723 0.6461 0.1369 0.214 Uiso 1 1 calc R . .
H49B H 0.5568 0.5939 0.1124 0.214 Uiso 1 1 calc R . .
H49C H 0.5557 0.6265 0.1615 0.214 Uiso 1 1 calc R . .
C59 C 0.5723(6) 0.4609(6) 0.1875(4) 0.130(4) Uiso 1 1 d D . .
H59A H 0.5537 0.4104 0.2072 0.196 Uiso 1 1 calc R . .
H59B H 0.6046 0.4813 0.2062 0.196 Uiso 1 1 calc R . .
H59C H 0.6079 0.4495 0.1565 0.196 Uiso 1 1 calc R . .
C69 C 0.4443(8) 0.4921(8) 0.1457(5) 0.153(5) Uiso 1 1 d D . .
H69A H 0.4268 0.4411 0.1653 0.230 Uiso 1 1 calc R . .
H69B H 0.4803 0.4815 0.1146 0.230 Uiso 1 1 calc R . .
H69C H 0.3943 0.5326 0.1384 0.230 Uiso 1 1 calc R . .
O110 O 0.2842(3) 0.4460(3) 0.36905(19) 0.0779(15) Uani 1 1 d D . .
O210 O 0.4051(3) 0.3555(3) 0.3824(2) 0.0829(16) Uani 1 1 d D . .
C110 C 0.3513(4) 0.4203(4) 0.3888(3) 0.0736(18) Uiso 1 1 d D . .
C210 C 0.3627(5) 0.4676(5) 0.4272(3) 0.087(2) Uiso 1 1 d D . .
H21A H 0.4229 0.4554 0.4311 0.104 Uiso 1 1 calc R . .
H21B H 0.3488 0.5271 0.4139 0.104 Uiso 1 1 calc R . .
C310 C 0.3083(6) 0.4475(6) 0.4788(3) 0.117(3) Uiso 1 1 d D . .
C410 C 0.3335(8) 0.4876(8) 0.5161(4) 0.144(4) Uiso 1 1 d D . .
H41A H 0.2954 0.4781 0.5479 0.216 Uiso 1 1 calc R . .
H41B H 0.3296 0.5466 0.5033 0.216 Uiso 1 1 calc R . .
H41C H 0.3916 0.4637 0.5209 0.216 Uiso 1 1 calc R . .
C510 C 0.3192(12) 0.3543(6) 0.4993(6) 0.254(11) Uiso 1 1 d D . .
H51A H 0.2794 0.3432 0.5302 0.381 Uiso 1 1 calc R . .
H51B H 0.3771 0.3338 0.5057 0.381 Uiso 1 1 calc R . .
H51C H 0.3081 0.3267 0.4749 0.381 Uiso 1 1 calc R . .
C610 C 0.2142(6) 0.4803(9) 0.4742(5) 0.171(6) Uiso 1 1 d D . .
H61A H 0.1789 0.4669 0.5065 0.257 Uiso 1 1 calc R . .
H61B H 0.1984 0.4548 0.4503 0.257 Uiso 1 1 calc R . .
H61C H 0.2060 0.5398 0.4627 0.257 Uiso 1 1 calc R . .
O111 O 0.0667(3) 0.4990(3) 0.26725(19) 0.0770(14) Uani 1 1 d D . .
O211 O 0.1455(3) 0.5003(3) 0.32434(18) 0.0720(13) Uani 1 1 d D . .
C111 C 0.0849(4) 0.5297(4) 0.3003(2) 0.0610(15) Uiso 1 1 d D . .
C211 C 0.0256(4) 0.6090(4) 0.3123(2) 0.078(2) Uiso 1 1 d D . .
H21C H -0.0029 0.6359 0.2835 0.093 Uiso 1 1 calc R . .
H21D H 0.0605 0.6468 0.3166 0.093 Uiso 1 1 calc R . .
C311 C -0.0428(4) 0.5954(4) 0.3593(3) 0.085(2) Uiso 1 1 d D . .
C411 C -0.0971(6) 0.6806(5) 0.3652(4) 0.125(4) Uiso 1 1 d D . .
H41D H -0.0610 0.7166 0.3696 0.188 Uiso 1 1 calc R . .
H41E H -0.1416 0.6737 0.3942 0.188 Uiso 1 1 calc R . .
H41F H -0.1228 0.7051 0.3355 0.188 Uiso 1 1 calc R . .
C511 C -0.0016(7) 0.5577(7) 0.4060(3) 0.136(4) Uiso 1 1 d D . .
H51D H 0.0358 0.5932 0.4093 0.204 Uiso 1 1 calc R . .
H51E H 0.0312 0.5035 0.4029 0.204 Uiso 1 1 calc R . .
H51F H -0.0457 0.5526 0.4353 0.204 Uiso 1 1 calc R . .
C611 C -0.1000(7) 0.5379(7) 0.3537(5) 0.148(5) Uiso 1 1 d D . .
H61D H -0.1253 0.5609 0.3237 0.221 Uiso 1 1 calc R . .
H61E H -0.1448 0.5326 0.3826 0.221 Uiso 1 1 calc R . .
H61F H -0.0662 0.4839 0.3510 0.221 Uiso 1 1 calc R . .
O112 O 0.1978(3) 0.2080(3) 0.35854(13) 0.0565(10) Uani 1 1 d D . .
O212 O 0.1660(3) 0.3246(3) 0.38971(15) 0.0746(14) Uani 1 1 d D . .
C112 C 0.1661(4) 0.2489(4) 0.3932(2) 0.0689(17) Uiso 1 1 d D . .
C212 C 0.1318(5) 0.1969(5) 0.4432(3) 0.118(3) Uiso 1 1 d D . .
H21E H 0.1250 0.1443 0.4365 0.141 Uiso 1 1 calc R . .
H21F H 0.1759 0.1841 0.4643 0.141 Uiso 1 1 calc R . .
C312 C 0.0487(4) 0.2310(4) 0.4737(2) 0.0739(18) Uiso 1 1 d D . .
C412 C -0.0205(8) 0.2620(9) 0.4406(5) 0.188(7) Uiso 1 1 d D . .
H41G H -0.0013 0.3031 0.4121 0.282 Uiso 1 1 calc R . .
H41H H -0.0724 0.2867 0.4598 0.282 Uiso 1 1 calc R . .
H41I H -0.0315 0.2160 0.4289 0.282 Uiso 1 1 calc R . .
C512 C 0.0584(10) 0.3054(7) 0.4938(6) 0.209(8) Uiso 1 1 d D . .
H51G H 0.0758 0.3483 0.4659 0.314 Uiso 1 1 calc R . .
H51H H 0.1013 0.2882 0.5154 0.314 Uiso 1 1 calc R . .
H51I H 0.0043 0.3266 0.5126 0.314 Uiso 1 1 calc R . .
C612 C 0.0195(7) 0.1631(6) 0.5167(4) 0.130(4) Uiso 1 1 d D . .
H61G H 0.0595 0.1475 0.5401 0.194 Uiso 1 1 calc R . .
H61H H 0.0171 0.1153 0.5036 0.194 Uiso 1 1 calc R . .
H61I H -0.0367 0.1834 0.5338 0.194 Uiso 1 1 calc R . .
O113 O 0.0408(3) 0.4651(3) 0.18494(18) 0.0664(12) Uani 1 1 d D . .
O213 O 0.0018(2) 0.3678(2) 0.15478(17) 0.0575(10) Uani 1 1 d D . .
C113 C -0.0043(4) 0.4411(3) 0.1603(2) 0.0567(14) Uiso 1 1 d D . .
C213 C -0.0703(4) 0.5077(4) 0.1350(2) 0.0712(18) Uiso 1 1 d D . .
H21G H -0.1041 0.4804 0.1205 0.085 Uiso 1 1 calc R . .
H21H H -0.0396 0.5434 0.1072 0.085 Uiso 1 1 calc R . .
C313 C -0.1321(4) 0.5628(4) 0.1684(2) 0.0757(19) Uiso 1 1 d D . .
C413 C -0.1681(7) 0.5076(6) 0.2170(3) 0.125(4) Uiso 1 1 d D . .
H41J H -0.1938 0.4665 0.2089 0.188 Uiso 1 1 calc R . .
H41K H -0.2108 0.5413 0.2371 0.188 Uiso 1 1 calc R . .
H41L H -0.1223 0.4802 0.2356 0.188 Uiso 1 1 calc R . .
C513 C -0.0871(7) 0.6248(6) 0.1809(4) 0.126(4) Uiso 1 1 d D . .
H51J H -0.0667 0.6612 0.1504 0.190 Uiso 1 1 calc R . .
H51K H -0.0393 0.5951 0.1973 0.190 Uiso 1 1 calc R . .
H51L H -0.1270 0.6572 0.2031 0.190 Uiso 1 1 calc R . .
C613 C -0.2043(5) 0.6110(5) 0.1397(3) 0.095(3) Uiso 1 1 d D . .
H61J H -0.1813 0.6489 0.1106 0.142 Uiso 1 1 calc R . .
H61K H -0.2471 0.6419 0.1614 0.142 Uiso 1 1 calc R . .
H61L H -0.2301 0.5725 0.1291 0.142 Uiso 1 1 calc R . .
O114 O 0.2640(3) -0.1353(2) 0.21778(17) 0.0570(10) Uani 1 1 d D . .
O214 O 0.1650(3) -0.0431(2) 0.17898(18) 0.0674(12) Uani 1 1 d D . .
C114 C 0.1976(3) -0.1154(3) 0.1975(2) 0.0481(12) Uiso 1 1 d D . .
C214 C 0.1545(4) -0.1850(3) 0.1938(2) 0.0624(15) Uiso 1 1 d D . .
H21I H 0.0933 -0.1637 0.1952 0.075 Uiso 1 1 calc R . .
H21J H 0.1612 -0.2289 0.2234 0.075 Uiso 1 1 calc R . .
C314 C 0.1859(4) -0.2238(4) 0.1475(2) 0.0739(18) Uiso 1 1 d D . .
C414 C 0.2783(5) -0.2694(7) 0.1471(5) 0.137(4) Uiso 1 1 d D . .
H41M H 0.2810 -0.3137 0.1763 0.206 Uiso 1 1 calc R . .
H41N H 0.3146 -0.2310 0.1478 0.206 Uiso 1 1 calc R . .
H41O H 0.2978 -0.2923 0.1171 0.206 Uiso 1 1 calc R . .
C514 C 0.1279(6) -0.2865(6) 0.1495(4) 0.117(3) Uiso 1 1 d D . .
H51M H 0.1298 -0.3277 0.1802 0.176 Uiso 1 1 calc R . .
H51N H 0.1479 -0.3135 0.1210 0.176 Uiso 1 1 calc R . .
H51O H 0.0698 -0.2578 0.1485 0.176 Uiso 1 1 calc R . .
C614 C 0.1824(8) -0.1576(6) 0.0998(3) 0.132(4) Uiso 1 1 d D . .
H61M H 0.2203 -0.1195 0.0985 0.198 Uiso 1 1 calc R . .
H61N H 0.1245 -0.1276 0.0998 0.198 Uiso 1 1 calc R . .
H61O H 0.2002 -0.1836 0.0709 0.198 Uiso 1 1 calc R . .
O115 O 0.2402(2) 0.0381(2) 0.32592(13) 0.0500(9) Uani 1 1 d D . .
O215 O 0.2596(3) -0.0942(2) 0.31624(15) 0.0590(10) Uani 1 1 d D . .
C115 C 0.2350(4) -0.0390(3) 0.34167(18) 0.0513(13) Uiso 1 1 d D . .
C215 C 0.1958(4) -0.0617(4) 0.39691(18) 0.0643(16) Uiso 1 1 d D . .
H21K H 0.1697 -0.1109 0.4016 0.077 Uiso 1 1 calc R . .
H21L H 0.1502 -0.0164 0.4051 0.077 Uiso 1 1 calc R . .
C315 C 0.2585(4) -0.0790(4) 0.4339(2) 0.0695(17) Uiso 1 1 d D . .
C415 C 0.3241(6) -0.1562(6) 0.4261(5) 0.139(4) Uiso 1 1 d D . .
H41P H 0.2951 -0.2030 0.4315 0.208 Uiso 1 1 calc R . .
H41Q H 0.3634 -0.1673 0.4496 0.208 Uiso 1 1 calc R . .
H41R H 0.3554 -0.1474 0.3922 0.208 Uiso 1 1 calc R . .
C515 C 0.2055(6) -0.0898(6) 0.4869(3) 0.114(3) Uiso 1 1 d D . .
H51P H 0.1649 -0.0395 0.4904 0.171 Uiso 1 1 calc R . .
H51Q H 0.2431 -0.1011 0.5114 0.171 Uiso 1 1 calc R . .
H51R H 0.1751 -0.1355 0.4923 0.171 Uiso 1 1 calc R . .
C615 C 0.3045(5) -0.0053(5) 0.4261(3) 0.091(2) Uiso 1 1 d D . .
H61P H 0.2629 0.0438 0.4308 0.136 Uiso 1 1 calc R . .
H61Q H 0.3368 0.0035 0.3925 0.136 Uiso 1 1 calc R . .
H61R H 0.3430 -0.0168 0.4502 0.136 Uiso 1 1 calc R . .
O116 O 0.0653(3) 0.0844(3) 0.22898(17) 0.0648(11) Uani 1 1 d D . .
O216 O 0.0185(2) 0.2173(2) 0.23295(14) 0.0529(9) Uani 1 1 d D . .
C116 C 0.0308(4) 0.1419(3) 0.2532(2) 0.0668(16) Uiso 1 1 d D . .
C216 C 0.0098(5) 0.1172(4) 0.3108(2) 0.082(2) Uiso 1 1 d D . .
H21M H 0.0635 0.0976 0.3239 0.099 Uiso 1 1 calc R . .
H21N H -0.0190 0.1668 0.3240 0.099 Uiso 1 1 calc R . .
C316 C -0.0465(4) 0.0503(4) 0.3305(2) 0.0673(17) Uiso 1 1 d D . .
C416 C 0.0040(6) -0.0341(5) 0.3223(4) 0.107(3) Uiso 1 1 d D . .
H41S H 0.0234 -0.0323 0.2868 0.161 Uiso 1 1 calc R . .
H41T H -0.0323 -0.0757 0.3355 0.161 Uiso 1 1 calc R . .
H41U H 0.0528 -0.0479 0.3395 0.161 Uiso 1 1 calc R . .
C516 C -0.1238(6) 0.0743(7) 0.3031(4) 0.139(4) Uiso 1 1 d D . .
H51S H -0.1564 0.1269 0.3099 0.208 Uiso 1 1 calc R . .
H51T H -0.1596 0.0321 0.3148 0.208 Uiso 1 1 calc R . .
H51U H -0.1042 0.0792 0.2674 0.208 Uiso 1 1 calc R . .
C616 C -0.0784(7) 0.0459(7) 0.3868(3) 0.131(4) Uiso 1 1 d D . .
H61S H -0.1116 0.0989 0.3923 0.196 Uiso 1 1 calc R . .
H61T H -0.0300 0.0326 0.4042 0.196 Uiso 1 1 calc R . .
H61U H -0.1138 0.0035 0.3993 0.196 Uiso 1 1 calc R . .
O117 O 0.1142(3) 0.0965(2) 0.12012(15) 0.0586(10) Uani 1 1 d D . .
O217 O 0.0388(2) 0.2249(2) 0.12153(15) 0.0533(9) Uani 1 1 d D . .
C117 C 0.0592(3) 0.1581(3) 0.10521(19) 0.0494(12) Uiso 1 1 d D C .
C217 C 0.0147(4) 0.1504(4) 0.0640(2) 0.0656(16) Uiso 1 1 d D . .
H21O H -0.0468 0.1677 0.0736 0.079 Uiso 0.702(14) 1 calc PR C 1
H21P H 0.0245 0.0921 0.0615 0.079 Uiso 0.702(14) 1 calc PR C 1
H21Q H -0.0339 0.1959 0.0615 0.079 Uiso 0.298(14) 1 calc PR C 2
H21R H -0.0084 0.0988 0.0747 0.079 Uiso 0.298(14) 1 calc PR C 2
C317 C 0.0436(6) 0.2014(6) 0.0121(3) 0.091(4) Uiso 0.702(14) 1 d PD C 1
C417 C -0.0004(11) 0.1810(11) -0.0260(5) 0.146(8) Uiso 0.702(14) 1 d PD C 1
H41V H 0.0156 0.2144 -0.0587 0.219 Uiso 0.702(14) 1 calc PR C 1
H41W H -0.0618 0.1928 -0.0159 0.219 Uiso 0.702(14) 1 calc PR C 1
H41X H 0.0171 0.1229 -0.0276 0.219 Uiso 0.702(14) 1 calc PR C 1
C517 C 0.1407(7) 0.1818(11) -0.0027(7) 0.166(9) Uiso 0.702(14) 1 d PD C 1
H51V H 0.1583 0.2173 -0.0344 0.249 Uiso 0.702(14) 1 calc PR C 1
H51W H 0.1575 0.1244 -0.0061 0.249 Uiso 0.702(14) 1 calc PR C 1
H51X H 0.1678 0.1911 0.0229 0.249 Uiso 0.702(14) 1 calc PR C 1
C617 C 0.0154(10) 0.2938(6) 0.0128(5) 0.118(5) Uiso 0.702(14) 1 d PD C 1
H61V H 0.0357 0.3259 -0.0195 0.177 Uiso 0.702(14) 1 calc PR C 1
H61W H 0.0389 0.3075 0.0385 0.177 Uiso 0.702(14) 1 calc PR C 1
H61X H -0.0464 0.3064 0.0199 0.177 Uiso 0.702(14) 1 calc PR C 1
C327 C 0.0668(10) 0.1512(12) 0.0116(4) 0.115(7) Uiso 0.298(14) 1 d PD C 2
C427 C 0.0057(17) 0.154(2) -0.0242(7) 0.115(7) Uiso 0.298(14) 1 d PD C 2
H42A H 0.0374 0.1555 -0.0579 0.173 Uiso 0.298(14) 1 calc PR C 2
H42B H -0.0377 0.2033 -0.0237 0.173 Uiso 0.298(14) 1 calc PR C 2
H42C H -0.0212 0.1054 -0.0138 0.173 Uiso 0.298(14) 1 calc PR C 2
C527 C 0.1116(19) 0.2269(16) -0.0053(9) 0.115(7) Uiso 0.298(14) 1 d PD C 2
H52A H 0.1437 0.2271 -0.0388 0.173 Uiso 0.298(14) 1 calc PR C 2
H52B H 0.1501 0.2245 0.0176 0.173 Uiso 0.298(14) 1 calc PR C 2
H52C H 0.0693 0.2769 -0.0053 0.173 Uiso 0.298(14) 1 calc PR C 2
C627 C 0.1339(15) 0.0723(15) 0.0110(10) 0.115(7) Uiso 0.298(14) 1 d PD C 2
H62A H 0.1665 0.0736 -0.0224 0.173 Uiso 0.298(14) 1 calc PR C 2
H62B H 0.1057 0.0244 0.0209 0.173 Uiso 0.298(14) 1 calc PR C 2
H62C H 0.1719 0.0690 0.0343 0.173 Uiso 0.298(14) 1 calc PR C 2
O118 O 0.2975(2) 0.2971(2) 0.12811(13) 0.0478(8) Uani 1 1 d D . .
O218 O 0.1760(3) 0.3288(3) 0.09429(14) 0.0595(10) Uani 1 1 d D . .
C118 C 0.2530(3) 0.3326(4) 0.09323(19) 0.0556(14) Uiso 1 1 d D . .
C218 C 0.3017(5) 0.3781(4) 0.0456(3) 0.092(2) Uiso 1 1 d D . .
H21S H 0.3557 0.3845 0.0534 0.110 Uiso 1 1 calc R . .
H21T H 0.3159 0.3421 0.0210 0.110 Uiso 1 1 calc R . .
C318 C 0.2602(5) 0.4628(4) 0.0201(3) 0.090(2) Uiso 1 1 d D . .
C418 C 0.3266(6) 0.5016(7) -0.0212(4) 0.127(4) Uiso 1 1 d D . .
H41Y H 0.2997 0.5544 -0.0386 0.191 Uiso 1 1 calc R . .
H41Z H 0.3495 0.4650 -0.0448 0.191 Uiso 1 1 calc R . .
H411 H 0.3724 0.5098 -0.0065 0.191 Uiso 1 1 calc R . .
C518 C 0.1871(8) 0.4540(10) -0.0047(6) 0.225(9) Uiso 1 1 d D . .
H51Y H 0.1453 0.4273 0.0204 0.338 Uiso 1 1 calc R . .
H51Z H 0.2099 0.4208 -0.0301 0.338 Uiso 1 1 calc R . .
H511 H 0.1602 0.5083 -0.0200 0.338 Uiso 1 1 calc R . .
C618 C 0.2203(9) 0.5190(8) 0.0577(5) 0.176(6) Uiso 1 1 d D . .
H61Y H 0.1784 0.4929 0.0831 0.264 Uiso 1 1 calc R . .
H61Z H 0.1927 0.5715 0.0405 0.264 Uiso 1 1 calc R . .
H611 H 0.2644 0.5283 0.0735 0.264 Uiso 1 1 calc R . .
N1A N 0.8039(7) 0.3024(7) 0.1356(4) 0.126(3) Uiso 1 1 d . . .
C1A C 0.8165(8) 0.2535(7) 0.1829(5) 0.122(4) Uiso 1 1 d . . .
H1A1 H 0.7984 0.2876 0.2081 0.183 Uiso 1 1 calc R . .
H1A2 H 0.8765 0.2300 0.1821 0.183 Uiso 1 1 calc R . .
H1A3 H 0.7833 0.2093 0.1911 0.183 Uiso 1 1 calc R . .
O2A O 0.8113(8) 0.2706(8) 0.1001(5) 0.185(4) Uiso 1 1 d . . .
O3A O 0.7796(8) 0.3726(9) 0.1294(5) 0.194(5) Uiso 1 1 d . . .

loop_
_atom_site_aniso_label
_atom_site_aniso_U_11
_atom_site_aniso_U_22
_atom_site_aniso_U_33
_atom_site_aniso_U_23
_atom_site_aniso_U_13
_atom_site_aniso_U_12
Mn1 0.0280(3) 0.0490(4) 0.0291(3) -0.0125(3) -0.0034(3) -0.0066(3)
Mn2 0.0338(4) 0.0479(4) 0.0266(3) -0.0064(3) -0.0072(3) -0.0086(3)
Mn3 0.0303(4) 0.0456(4) 0.0275(3) -0.0067(3) -0.0049(3) -0.0069(3)
Mn4 0.0316(4) 0.0547(4) 0.0291(4) -0.0137(3) -0.0017(3) -0.0071(3)
Mn5 0.0402(4) 0.0723(6) 0.0487(5) -0.0345(4) -0.0038(3) -0.0036(4)
Mn6 0.0392(4) 0.0809(6) 0.0500(5) -0.0367(5) -0.0113(4) -0.0056(4)
Mn7 0.0300(4) 0.0621(5) 0.0470(4) -0.0208(4) -0.0090(3) -0.0067(3)
Mn8 0.0376(4) 0.0495(5) 0.0562(5) -0.0169(4) -0.0176(3) -0.0009(3)
Mn9 0.0447(4) 0.0454(4) 0.0450(4) -0.0047(3) -0.0171(3) -0.0097(3)
Mn10 0.0412(4) 0.0480(4) 0.0369(4) -0.0126(3) -0.0152(3) -0.0043(3)
Mn11 0.0357(4) 0.0494(4) 0.0387(4) -0.0098(3) -0.0129(3) -0.0029(3)
Mn12 0.0426(4) 0.0548(5) 0.0480(5) -0.0205(4) -0.0114(3) 0.0020(4)
O6 0.082(3) 0.107(4) 0.052(3) -0.009(3) -0.009(2) 0.010(3)
O10 0.073(3) 0.131(5) 0.043(2) -0.010(3) -0.005(2) 0.028(3)
O120 0.055(3) 0.089(3) 0.069(3) -0.031(3) 0.002(2) -0.014(2)
O121 0.105(4) 0.091(4) 0.065(3) -0.003(3) -0.020(3) -0.047(3)
O107 0.0342(17) 0.062(2) 0.0388(18) -0.0224(16) -0.0079(14) -0.0062(15)
O108 0.0281(16) 0.054(2) 0.0421(18) -0.0170(16) -0.0066(13) -0.0045(14)
O123 0.0304(15) 0.0433(17) 0.0271(15) -0.0073(13) -0.0064(12) -0.0070(13)
O124 0.0320(16) 0.0523(19) 0.0284(15) -0.0114(14) -0.0070(12) -0.0073(14)
O134 0.0311(16) 0.0477(18) 0.0316(16) -0.0149(14) -0.0026(12) -0.0070(13)
O208 0.0428(18) 0.0458(18) 0.0383(18) -0.0063(15) -0.0160(14) -0.0077(15)
O209 0.0407(18) 0.0474(19) 0.0343(17) -0.0049(14) -0.0121(14) -0.0116(14)
O234 0.0301(16) 0.0514(19) 0.0307(16) -0.0082(14) -0.0044(12) -0.0081(14)
O310 0.0329(16) 0.0469(18) 0.0354(17) -0.0072(14) -0.0109(13) -0.0047(14)
O311 0.0347(17) 0.0469(19) 0.0403(18) -0.0129(15) -0.0099(14) -0.0011(14)
O405 0.0343(17) 0.062(2) 0.0398(18) -0.0217(16) -0.0038(14) -0.0025(15)
O406 0.0385(18) 0.064(2) 0.0398(18) -0.0256(17) -0.0052(14) -0.0062(16)
O13 0.067(3) 0.059(3) 0.131(5) -0.028(3) -0.049(3) 0.006(2)
O23 0.062(3) 0.051(2) 0.083(3) -0.001(2) -0.032(2) -0.0071(19)
O14 0.057(3) 0.090(3) 0.071(3) -0.036(3) 0.005(2) -0.019(2)
O24 0.052(2) 0.066(2) 0.051(2) -0.0183(19) -0.0103(18) -0.0087(19)
O15 0.039(2) 0.088(3) 0.084(3) -0.039(3) -0.015(2) -0.002(2)
O25 0.051(3) 0.084(3) 0.159(6) -0.068(4) -0.030(3) 0.010(2)
O16 0.065(3) 0.074(3) 0.049(2) -0.012(2) -0.0200(19) -0.010(2)
O26 0.089(3) 0.071(3) 0.070(3) -0.002(2) -0.039(3) -0.021(3)
O17 0.0378(18) 0.058(2) 0.0358(17) -0.0106(15) -0.0017(14) -0.0114(15)
O27 0.0393(19) 0.077(3) 0.047(2) -0.0167(19) 0.0025(16) -0.0181(18)
O18 0.042(2) 0.157(5) 0.115(4) -0.094(4) -0.019(3) -0.004(3)
O28 0.037(2) 0.107(4) 0.082(3) -0.054(3) -0.010(2) -0.014(2)
O19 0.058(3) 0.073(3) 0.072(3) -0.027(2) 0.001(2) -0.014(2)
O29 0.055(3) 0.079(3) 0.108(4) -0.032(3) -0.002(3) -0.019(2)
O110 0.062(3) 0.113(4) 0.077(3) -0.066(3) -0.020(2) 0.006(3)
O210 0.064(3) 0.121(4) 0.081(3) -0.065(3) -0.029(2) 0.014(3)
O111 0.084(3) 0.076(3) 0.082(3) -0.045(3) -0.033(3) 0.014(3)
O211 0.052(2) 0.095(3) 0.081(3) -0.059(3) -0.012(2) 0.009(2)
O112 0.053(2) 0.078(3) 0.0332(19) -0.0136(18) 0.0067(16) -0.012(2)
O212 0.070(3) 0.110(4) 0.037(2) -0.028(2) 0.016(2) -0.009(3)
O113 0.072(3) 0.061(3) 0.070(3) -0.022(2) -0.032(2) 0.009(2)
O213 0.046(2) 0.059(2) 0.069(3) -0.016(2) -0.0219(19) 0.0024(18)
O114 0.057(2) 0.051(2) 0.072(3) -0.0086(19) -0.028(2) -0.0157(18)
O214 0.074(3) 0.061(3) 0.084(3) -0.026(2) -0.043(2) -0.005(2)
O115 0.047(2) 0.069(2) 0.0333(18) -0.0054(17) -0.0058(15) -0.0151(18)
O215 0.065(3) 0.060(2) 0.049(2) 0.0091(19) -0.0138(19) -0.024(2)
O116 0.057(2) 0.062(3) 0.071(3) -0.017(2) 0.011(2) -0.019(2)
O216 0.041(2) 0.062(2) 0.050(2) -0.0079(18) -0.0019(16) -0.0065(17)
O117 0.064(3) 0.067(3) 0.053(2) -0.024(2) -0.030(2) 0.003(2)
O217 0.049(2) 0.063(2) 0.053(2) -0.0136(18) -0.0250(18) -0.0017(18)
O118 0.0431(19) 0.059(2) 0.0355(18) 0.0004(16) -0.0026(15) -0.0115(16)
O218 0.063(3) 0.072(3) 0.039(2) 0.0014(18) -0.0136(18) -0.010(2)

loop_
_atom_type_symbol
_atom_type_description
_atom_type_scat_dispersion_real
_atom_type_scat_dispersion_imag
_atom_type_scat_source
C C 0.0005 0.0007 'International Tables Vol C Tables 4.2.6.8 and 6.1.1.4'
H H 0.0000 0.0000 'International Tables Vol C Tables 4.2.6.8 and 6.1.1.4'
N N 0.0015 0.0014 'International Tables Vol C Tables 4.2.6.8 and 6.1.1.4'
O O 0.0034 0.0025 'International Tables Vol C Tables 4.2.6.8 and 6.1.1.4'
Mn Mn 0.2230 0.3472 'International Tables Vol C Tables 4.2.6.8 and 6.1.1.4'
Cl Cl 0.0750 0.0720 'International Tables Vol C Tables 4.2.6.8 and 6.1.1.4'

loop_
_geom_angle_atom_site_label_1
_geom_angle_atom_site_label_2
_geom_angle_atom_site_label_3
_geom_angle
_geom_angle_site_symmetry_1
_geom_angle_site_symmetry_3
_geom_angle_publ_flag
O108 Mn1 O107 84.31(15) . . ?
O108 Mn1 O17 92.63(15) . . ?
O107 Mn1 O17 94.44(15) . . ?
O108 Mn1 O124 94.29(15) . . ?
O107 Mn1 O124 89.64(14) . . ?
O17 Mn1 O124 172.28(14) . . ?
O108 Mn1 O134 174.87(14) . . ?
O107 Mn1 O134 99.96(14) . . ?
O17 Mn1 O134 89.89(14) . . ?
O124 Mn1 O134 82.95(14) . . ?
O108 Mn1 O123 96.18(14) . . ?
O107 Mn1 O123 173.27(14) . . ?
O17 Mn1 O123 92.24(14) . . ?
O124 Mn1 O123 83.63(13) . . ?
O134 Mn1 O123 79.24(13) . . ?
O108 Mn1 Mn7 42.23(10) . . ?
O107 Mn1 Mn7 43.42(11) . . ?
O17 Mn1 Mn7 86.42(10) . . ?
O124 Mn1 Mn7 101.02(10) . . ?
O134 Mn1 Mn7 142.53(10) . . ?
O123 Mn1 Mn7 138.12(10) . . ?
O108 Mn1 Mn4 136.31(11) . . ?
O107 Mn1 Mn4 89.94(10) . . ?
O17 Mn1 Mn4 131.03(11) . . ?
O124 Mn1 Mn4 42.27(10) . . ?
O134 Mn1 Mn4 41.52(10) . . ?
O123 Mn1 Mn4 85.07(9) . . ?
Mn7 Mn1 Mn4 125.95(3) . . ?
O108 Mn1 Mn2 89.80(11) . . ?
O107 Mn1 Mn2 131.03(11) . . ?
O17 Mn1 Mn2 134.45(11) . . ?
O124 Mn1 Mn2 42.29(9) . . ?
O134 Mn1 Mn2 85.25(10) . . ?
O123 Mn1 Mn2 42.35(9) . . ?
Mn7 Mn1 Mn2 122.65(4) . . ?
Mn4 Mn1 Mn2 62.28(3) . . ?
O108 Mn1 Mn3 135.70(11) . . ?
O107 Mn1 Mn3 139.48(11) . . ?
O17 Mn1 Mn3 90.28(10) . . ?
O124 Mn1 Mn3 82.38(10) . . ?
O134 Mn1 Mn3 39.74(9) . . ?
O123 Mn1 Mn3 39.52(9) . . ?
Mn7 Mn1 Mn3 175.90(3) . . ?
Mn4 Mn1 Mn3 58.14(3) . . ?
Mn2 Mn1 Mn3 58.58(3) . . ?
O208 Mn2 O209 84.54(15) . . ?
O208 Mn2 O115 92.97(16) . . ?
O209 Mn2 O115 94.12(15) . . ?
O208 Mn2 O124 97.19(14) . . ?
O209 Mn2 O124 173.99(14) . . ?
O115 Mn2 O124 91.54(15) . . ?
O208 Mn2 O123 93.67(14) . . ?
O209 Mn2 O123 90.27(14) . . ?
O115 Mn2 O123 172.36(15) . . ?
O124 Mn2 O123 83.89(13) . . ?
O208 Mn2 O234 175.47(15) . . ?
O209 Mn2 O234 98.19(15) . . ?
O115 Mn2 O234 90.43(15) . . ?
O124 Mn2 O234 79.73(14) . . ?
O123 Mn2 O234 82.74(13) . . ?
O208 Mn2 Mn9 42.50(10) . . ?
O209 Mn2 Mn9 43.25(11) . . ?
O115 Mn2 Mn9 86.83(12) . . ?
O124 Mn2 Mn9 139.36(10) . . ?
O123 Mn2 Mn9 100.63(10) . . ?
O234 Mn2 Mn9 140.84(10) . . ?
O208 Mn2 Mn3 135.28(11) . . ?
O209 Mn2 Mn3 89.18(11) . . ?
O115 Mn2 Mn3 131.68(12) . . ?
O124 Mn2 Mn3 85.54(10) . . ?
O123 Mn2 Mn3 42.01(9) . . ?
O234 Mn2 Mn3 41.57(9) . . ?
Mn9 Mn2 Mn3 124.49(4) . . ?
O208 Mn2 Mn1 90.04(11) . . ?
O209 Mn2 Mn1 132.09(11) . . ?
O115 Mn2 Mn1 133.75(11) . . ?
O124 Mn2 Mn1 42.39(10) . . ?
O123 Mn2 Mn1 42.53(9) . . ?
O234 Mn2 Mn1 85.45(10) . . ?
Mn9 Mn2 Mn1 123.24(3) . . ?
Mn3 Mn2 Mn1 62.49(3) . . ?
O208 Mn2 Mn4 137.18(11) . . ?
O209 Mn2 Mn4 137.81(11) . . ?
O115 Mn2 Mn4 90.13(12) . . ?
O124 Mn2 Mn4 40.02(10) . . ?
O123 Mn2 Mn4 82.43(10) . . ?
O234 Mn2 Mn4 39.74(10) . . ?
Mn9 Mn2 Mn4 176.89(3) . . ?
Mn3 Mn2 Mn4 58.27(3) . . ?
Mn1 Mn2 Mn4 58.80(3) . . ?
O310 Mn3 O311 84.39(15) . . ?
O310 Mn3 O234 90.74(14) . . ?
O311 Mn3 O234 88.17(15) . . ?
O310 Mn3 O123 97.15(14) . . ?
O311 Mn3 O123 172.51(14) . . ?
O234 Mn3 O123 84.48(14) . . ?
O310 Mn3 O134 174.06(14) . . ?
O311 Mn3 O134 97.50(14) . . ?
O234 Mn3 O134 83.71(14) . . ?
O123 Mn3 O134 80.25(14) . . ?
O310 Mn3 O118 92.56(15) . . ?
O311 Mn3 O118 90.47(16) . . ?
O234 Mn3 O118 176.29(16) . . ?
O123 Mn3 O118 96.77(14) . . ?
O134 Mn3 O118 93.05(15) . . ?
O310 Mn3 Mn11 42.49(10) . . ?
O311 Mn3 Mn11 42.35(10) . . ?
O234 Mn3 Mn11 94.11(10) . . ?
O123 Mn3 Mn11 139.64(10) . . ?
O134 Mn3 Mn11 139.83(10) . . ?
O118 Mn3 Mn11 87.20(11) . . ?
O310 Mn3 Mn4 132.72(11) . . ?
O311 Mn3 Mn4 87.25(10) . . ?
O234 Mn3 Mn4 42.45(10) . . ?
O123 Mn3 Mn4 86.33(9) . . ?
O134 Mn3 Mn4 42.10(10) . . ?
O118 Mn3 Mn4 134.03(12) . . ?
Mn11 Mn3 Mn4 118.99(3) . . ?
O310 Mn3 Mn2 88.66(10) . . ?
O311 Mn3 Mn2 130.44(11) . . ?
O234 Mn3 Mn2 42.82(10) . . ?
O123 Mn3 Mn2 42.52(9) . . ?
O134 Mn3 Mn2 85.83(10) . . ?
O118 Mn3 Mn2 138.93(12) . . ?
Mn11 Mn3 Mn2 119.01(3) . . ?
Mn4 Mn3 Mn2 62.76(3) . . ?
O310 Mn3 Mn1 137.19(11) . . ?
O311 Mn3 Mn1 137.38(11) . . ?
O234 Mn3 Mn1 83.39(10) . . ?
O123 Mn3 Mn1 40.15(9) . . ?
O134 Mn3 Mn1 40.13(10) . . ?
O118 Mn3 Mn1 95.30(11) . . ?
Mn11 Mn3 Mn1 177.50(3) . . ?
Mn4 Mn3 Mn1 59.08(2) . . ?
Mn2 Mn3 Mn1 58.94(2) . . ?
O406 Mn4 O405 84.13(16) . . ?
O406 Mn4 O134 92.20(15) . . ?
O405 Mn4 O134 88.32(15) . . ?
O406 Mn4 O234 173.58(14) . . ?
O405 Mn4 O234 100.65(15) . . ?
O134 Mn4 O234 83.72(14) . . ?
O406 Mn4 O124 94.18(15) . . ?
O405 Mn4 O124 172.12(15) . . ?
O134 Mn4 O124 84.04(14) . . ?
O234 Mn4 O124 80.51(14) . . ?
O406 Mn4 O112 91.22(17) . . ?
O405 Mn4 O112 92.81(17) . . ?
O134 Mn4 O112 176.49(16) . . ?
O234 Mn4 O112 92.81(16) . . ?
O124 Mn4 O112 94.92(16) . . ?
O406 Mn4 Mn5 41.75(11) . . ?
O405 Mn4 Mn5 42.92(11) . . ?
O134 Mn4 Mn5 95.65(10) . . ?
O234 Mn4 Mn5 143.45(11) . . ?
O124 Mn4 Mn5 135.92(10) . . ?
O112 Mn4 Mn5 87.43(13) . . ?
O406 Mn4 Mn3 134.62(12) . . ?
O405 Mn4 Mn3 89.52(11) . . ?
O134 Mn4 Mn3 42.62(10) . . ?
O234 Mn4 Mn3 41.95(10) . . ?
O124 Mn4 Mn3 86.20(9) . . ?
O112 Mn4 Mn3 134.03(13) . . ?
Mn5 Mn4 Mn3 122.41(4) . . ?
O406 Mn4 Mn1 87.60(11) . . ?
O405 Mn4 Mn1 129.68(11) . . ?
O134 Mn4 Mn1 42.45(10) . . ?
O234 Mn4 Mn1 86.05(10) . . ?
O124 Mn4 Mn1 42.46(10) . . ?
O112 Mn4 Mn1 137.00(13) . . ?
Mn5 Mn4 Mn1 117.71(3) . . ?
Mn3 Mn4 Mn1 62.79(3) . . ?
O406 Mn4 Mn2 134.25(12) . . ?
O405 Mn4 Mn2 140.75(11) . . ?
O134 Mn4 Mn2 83.14(10) . . ?
O234 Mn4 Mn2 40.44(10) . . ?
O124 Mn4 Mn2 40.10(9) . . ?
O112 Mn4 Mn2 93.90(13) . . ?
Mn5 Mn4 Mn2 175.88(4) . . ?
Mn3 Mn4 Mn2 58.97(2) . . ?
Mn1 Mn4 Mn2 58.92(3) . . ?
O406 Mn5 O405 82.93(15) . . ?
O406 Mn5 O211 177.39(17) . . ?
O405 Mn5 O211 94.56(16) . . ?
O406 Mn5 O110 95.86(17) . . ?
O405 Mn5 O110 173.3(2) . . ?
O211 Mn5 O110 86.55(18) . . ?
O406 Mn5 O19 91.99(17) . . ?
O405 Mn5 O19 97.51(17) . . ?
O211 Mn5 O19 89.0(2) . . ?
O110 Mn5 O19 89.1(2) . . ?
O406 Mn5 O212 84.78(17) . . ?
O405 Mn5 O212 83.68(17) . . ?
O211 Mn5 O212 94.3(2) . . ?
O110 Mn5 O212 89.6(2) . . ?
O19 Mn5 O212 176.40(18) . . ?
O406 Mn5 Mn4 41.10(11) . . ?
O405 Mn5 Mn4 42.35(11) . . ?
O211 Mn5 Mn4 136.31(13) . . ?
O110 Mn5 Mn4 135.23(15) . . ?
O19 Mn5 Mn4 101.44(12) . . ?
O212 Mn5 Mn4 77.13(12) . . ?
O406 Mn6 O107 94.86(15) . . ?
O406 Mn6 O18 171.8(2) . . ?
O107 Mn6 O18 91.18(17) . . ?
O406 Mn6 O210 90.88(17) . . ?
O107 Mn6 O210 174.00(17) . . ?
O18 Mn6 O210 82.94(19) . . ?
O406 Mn6 O29 93.45(18) . . ?
O107 Mn6 O29 94.87(19) . . ?
O18 Mn6 O29 91.6(3) . . ?
O210 Mn6 O29 86.5(2) . . ?
O406 Mn6 O6 84.56(19) . . ?
O107 Mn6 O6 93.09(18) . . ?
O18 Mn6 O6 89.6(3) . . ?
O210 Mn6 O6 85.7(2) . . ?
O29 Mn6 O6 171.9(2) . . ?
O108 Mn7 O107 82.87(14) . . ?
O108 Mn7 O15 96.75(16) . . ?
O107 Mn7 O15 173.8(2) . . ?
O108 Mn7 O28 176.57(19) . . ?
O107 Mn7 O28 94.12(17) . . ?
O15 Mn7 O28 86.06(18) . . ?
O108 Mn7 O16 91.82(15) . . ?
O107 Mn7 O16 96.57(16) . . ?
O15 Mn7 O16 89.6(2) . . ?
O28 Mn7 O16 90.16(19) . . ?
O108 Mn7 O27 86.87(15) . . ?
O107 Mn7 O27 87.87(15) . . ?
O15 Mn7 O27 85.93(19) . . ?
O28 Mn7 O27 91.38(19) . . ?
O16 Mn7 O27 175.19(16) . . ?
O108 Mn7 Mn1 41.55(10) . . ?
O107 Mn7 Mn1 42.62(10) . . ?
O15 Mn7 Mn1 135.43(13) . . ?
O28 Mn7 Mn1 135.15(14) . . ?
O16 Mn7 Mn1 103.68(12) . . ?
O27 Mn7 Mn1 78.35(9) . . ?
O108 Mn8 O208 93.60(14) . . ?
O108 Mn8 O13 174.94(17) . . ?
O208 Mn8 O13 91.46(17) . . ?
O108 Mn8 O26 95.79(17) . . ?
O208 Mn8 O26 92.40(18) . . ?
O13 Mn8 O26 84.2(2) . . ?
O108 Mn8 O14 92.48(18) . . ?
O208 Mn8 O14 95.54(16) . . ?
O13 Mn8 O14 86.8(2) . . ?
O26 Mn8 O14 168.1(2) . . ?
O108 Mn8 O25 90.65(17) . . ?
O208 Mn8 O25 175.73(17) . . ?
O13 Mn8 O25 84.3(2) . . ?
O26 Mn8 O25 87.6(2) . . ?
O14 Mn8 O25 83.8(2) . . ?
O208 Mn9 O209 83.08(15) . . ?
O208 Mn9 O23 95.97(16) . . ?
O209 Mn9 O23 174.82(19) . . ?
O208 Mn9 O114 174.79(18) . . ?
O209 Mn9 O114 93.63(15) . . ?
O23 Mn9 O114 86.94(17) . . ?
O208 Mn9 O24 92.99(15) . . ?
O209 Mn9 O24 95.76(15) . . ?
O23 Mn9 O24 89.37(19) . . ?
O114 Mn9 O24 91.36(17) . . ?
O208 Mn9 O215 86.43(15) . . ?
O209 Mn9 O215 88.16(15) . . ?
O23 Mn9 O215 86.69(19) . . ?
O114 Mn9 O215 89.44(17) . . ?
O24 Mn9 O215 175.94(16) . . ?
O208 Mn9 Mn2 41.83(11) . . ?
O209 Mn9 Mn2 42.43(10) . . ?
O23 Mn9 Mn2 135.44(14) . . ?
O114 Mn9 Mn2 134.05(12) . . ?
O24 Mn9 Mn2 103.59(11) . . ?
O215 Mn9 Mn2 78.62(11) . . ?
O310 Mn10 O209 95.06(14) . . ?
O310 Mn10 O214 174.32(16) . . ?
O209 Mn10 O214 90.50(16) . . ?
O310 Mn10 O117 90.95(16) . . ?
O209 Mn10 O117 171.46(16) . . ?
O214 Mn10 O117 83.40(17) . . ?
O310 Mn10 O116 91.94(15) . . ?
O209 Mn10 O116 94.54(18) . . ?
O214 Mn10 O116 88.79(19) . . ?
O117 Mn10 O116 91.32(19) . . ?
O310 Mn10 O10 87.4(2) . . ?
O209 Mn10 O10 91.25(17) . . ?
O214 Mn10 O10 91.4(2) . . ?
O117 Mn10 O10 82.95(18) . . ?
O116 Mn10 O10 174.21(19) . . ?
O311 Mn11 O310 83.12(14) . . ?
O311 Mn11 O217 175.21(17) . . ?
O310 Mn11 O217 95.66(15) . . ?
O311 Mn11 O213 94.41(15) . . ?
O310 Mn11 O213 175.84(16) . . ?
O217 Mn11 O213 86.53(16) . . ?
O311 Mn11 O216 91.52(15) . . ?
O310 Mn11 O216 93.72(14) . . ?
O217 Mn11 O216 93.19(17) . . ?
O213 Mn11 O216 89.69(17) . . ?
O311 Mn11 O218 84.22(15) . . ?
O310 Mn11 O218 84.92(15) . . ?
O217 Mn11 O218 91.06(17) . . ?
O213 Mn11 O218 91.51(17) . . ?
O216 Mn11 O218 175.65(15) . . ?
O311 Mn11 Mn3 41.80(10) . . ?
O310 Mn11 Mn3 41.76(10) . . ?
O217 Mn11 Mn3 136.25(11) . . ?
O213 Mn11 Mn3 135.30(12) . . ?
O216 Mn11 Mn3 98.24(11) . . ?
O218 Mn11 Mn3 77.99(10) . . ?
O311 Mn12 O405 94.59(15) . . ?
O311 Mn12 O111 173.42(17) . . ?
O405 Mn12 O111 91.99(17) . . ?
O311 Mn12 O113 90.19(16) . . ?
O405 Mn12 O113 175.11(17) . . ?
O111 Mn12 O113 83.22(18) . . ?
O311 Mn12 O121 89.71(19) . . ?
O405 Mn12 O121 91.57(18) . . ?
O111 Mn12 O121 90.2(2) . . ?
O113 Mn12 O121 89.4(2) . . ?
O311 Mn12 O120 92.08(17) . . ?
O405 Mn12 O120 88.45(17) . . ?
O111 Mn12 O120 88.0(2) . . ?
O113 Mn12 O120 90.4(2) . . ?
O121 Mn12 O120 178.2(2) . . ?
Mn1 O107 Mn6 131.17(18) . . ?
Mn1 O107 Mn7 93.96(15) . . ?
Mn6 O107 Mn7 128.16(18) . . ?
Mn1 O108 Mn7 96.23(16) . . ?
Mn1 O108 Mn8 133.55(18) . . ?
Mn7 O108 Mn8 123.78(18) . . ?
Mn3 O123 Mn2 95.47(14) . . ?
Mn3 O123 Mn1 100.33(15) . . ?
Mn2 O123 Mn1 95.12(13) . . ?
Mn4 O124 Mn2 99.89(14) . . ?
Mn4 O124 Mn1 95.28(15) . . ?
Mn2 O124 Mn1 95.32(14) . . ?
Mn4 O134 Mn3 95.28(14) . . ?
Mn4 O134 Mn1 96.03(15) . . ?
Mn3 O134 Mn1 100.13(15) . . ?
Mn2 O208 Mn9 95.67(15) . . ?
Mn2 O208 Mn8 132.62(19) . . ?
Mn9 O208 Mn8 122.67(19) . . ?
Mn2 O209 Mn10 132.01(19) . . ?
Mn2 O209 Mn9 94.32(15) . . ?
Mn10 O209 Mn9 130.75(19) . . ?
Mn3 O234 Mn4 95.60(15) . . ?
Mn3 O234 Mn2 95.61(14) . . ?
Mn4 O234 Mn2 99.83(15) . . ?
Mn3 O310 Mn10 133.14(18) . . ?
Mn3 O310 Mn11 95.75(16) . . ?
Mn10 O310 Mn11 123.28(17) . . ?
Mn12 O311 Mn3 132.29(18) . . ?
Mn12 O311 Mn11 130.49(18) . . ?
Mn3 O311 Mn11 95.85(15) . . ?
Mn12 O405 Mn4 130.79(19) . . ?
Mn12 O405 Mn5 128.4(2) . . ?
Mn4 O405 Mn5 94.73(16) . . ?
Mn4 O406 Mn5 97.15(16) . . ?
Mn4 O406 Mn6 133.96(19) . . ?
Mn5 O406 Mn6 124.7(2) . . ?
C13 O13 Mn8 135.9(4) . . ?
C13 O23 Mn9 131.4(4) . . ?
O23 C13 O13 126.1(5) . . ?
O23 C13 C23 117.7(5) . . ?
O13 C13 C23 116.1(5) . . ?
C33 C23 C13 118.1(6) . . ?
C23 C33 C43 109.8(7) . . ?
C23 C33 C63 110.8(7) . . ?
C43 C33 C63 108.5(7) . . ?
C23 C33 C53 111.2(7) . . ?
C43 C33 C53 109.1(8) . . ?
C63 C33 C53 107.3(8) . . ?
C14 O14 Mn8 133.9(4) . . ?
C14 O24 Mn9 132.0(3) . . ?
O24 C14 O14 124.8(5) . . ?
O24 C14 C24 118.6(4) . . ?
O14 C14 C24 116.5(4) . . ?
C14 C24 C34 116.6(5) . . ?
C24 C34 C44 111.1(6) . . ?
C24 C34 C64 110.0(6) . . ?
C44 C34 C64 109.2(6) . . ?
C24 C34 C54 107.9(5) . . ?
C44 C34 C54 110.2(6) . . ?
C64 C34 C54 108.4(6) . . ?
C15 O15 Mn7 131.9(4) . . ?
C15 O25 Mn8 135.8(4) . . ?
O25 C15 O15 124.8(5) . . ?
O25 C15 C25' 111.8(6) . . ?
O15 C15 C25' 118.5(6) . . ?
O25 C15 C25 124.2(6) . . ?
O15 C15 C25 108.3(6) . . ?
C25' C15 C25 42.2(7) . . ?
C35 C25 C15 118.9(7) . . ?
C25 C35 C45 108.2(8) . . ?
C25 C35 C65 108.9(9) . . ?
C45 C35 C65 109.9(9) . . ?
C25 C35 C55 111.0(8) . . ?
C45 C35 C55 109.1(8) . . ?
C65 C35 C55 109.8(9) . . ?
C35' C25' C15 114.9(7) . . ?
C65' C35' C25' 110.4(9) . . ?
C65' C35' C55' 111.2(9) . . ?
C25' C35' C55' 110.1(8) . . ?
C65' C35' C45' 108.4(9) . . ?
C25' C35' C45' 109.2(9) . . ?
C55' C35' C45' 107.4(8) . . ?
C16 O16 Mn7 130.9(3) . . ?
C16 O26 Mn8 135.0(4) . . ?
O26 C16 O16 124.8(5) . . ?
O26 C16 C26 117.1(5) . . ?
O16 C16 C26 118.1(5) . . ?
C16 C26 C36 117.6(5) . . ?
C56 C36 C26 110.6(6) . . ?
C56 C36 C46 110.9(6) . . ?
C26 C36 C46 107.9(5) . . ?
C56 C36 C66 109.3(6) . . ?
C26 C36 C66 110.0(6) . . ?
C46 C36 C66 108.0(6) . . ?
C17 O17 Mn1 127.4(3) . . ?
C17 O27 Mn7 122.5(3) . . ?
O27 C17 O17 124.8(4) . . ?
O27 C17 C27 120.0(4) . . ?
O17 C17 C27 115.3(4) . . ?
C17 C27 C37 114.4(4) . . ?
C47 C37 C67 111.3(6) . . ?
C47 C37 C57 109.4(6) . . ?
C67 C37 C57 108.5(5) . . ?
C47 C37 C27 107.4(5) . . ?
C67 C37 C27 109.6(5) . . ?
C57 C37 C27 110.6(5) . . ?
C18 O18 Mn6 137.4(4) . . ?
C18 O28 Mn7 130.0(4) . . ?
O28 C18 O18 124.4(5) . . ?
O28 C18 C28 118.1(6) . . ?
O18 C18 C28 115.7(6) . . ?
O28 C18 C28' 110.2(6) . . ?
O18 C18 C28' 113.8(7) . . ?
C28 C18 C28' 50.6(8) . . ?
C38 C28 C18 115.1(7) . . ?
C28 C38 C58 112.8(8) . . ?
C28 C38 C68 109.1(9) . . ?
C58 C38 C68 110.2(9) . . ?
C28 C38 C48 109.7(7) . . ?
C58 C38 C48 108.0(7) . . ?
C68 C38 C48 106.8(9) . . ?
C38' C28' C18 116.8(8) . . ?
C28' C38' C48' 108.7(9) . . ?
C28' C38' C58' 110.4(9) . . ?
C48' C38' C58' 109.8(9) . . ?
C28' C38' C68' 108.3(8) . . ?
C48' C38' C68' 110.1(9) . . ?
C58' C38' C68' 109.5(9) . . ?
C19 O19 Mn5 123.4(4) . . ?
C19 O29 Mn6 135.3(4) . . ?
O29 C19 O19 126.4(6) . . ?
O29 C19 C29 114.8(6) . . ?
O19 C19 C29 118.6(6) . . ?
C39 C29 C19 115.9(6) . . ?
C59 C39 C49 110.5(7) . . ?
C59 C39 C29 114.1(6) . . ?
C49 C39 C29 110.1(6) . . ?
C59 C39 C69 108.7(7) . . ?
C49 C39 C69 108.2(7) . . ?
C29 C39 C69 104.9(6) . . ?
C110 O110 Mn5 132.5(4) . . ?
C110 O210 Mn6 129.6(4) . . ?
O210 C110 O110 125.3(5) . . ?
O210 C110 C210 117.9(5) . . ?
O110 C110 C210 116.5(5) . . ?
C310 C210 C110 114.6(6) . . ?
C410 C310 C510 107.8(8) . . ?
C410 C310 C210 110.6(7) . . ?
C510 C310 C210 111.5(8) . . ?
C410 C310 C610 109.7(7) . . ?
C510 C310 C610 108.7(8) . . ?
C210 C310 C610 108.6(7) . . ?
C111 O111 Mn12 136.6(4) . . ?
C111 O211 Mn5 133.4(4) . . ?
O211 C111 O111 125.8(5) . . ?
O211 C111 C211 118.1(5) . . ?
O111 C111 C211 116.1(5) . . ?
C111 C211 C311 114.6(5) . . ?
C511 C311 C611 109.1(7) . . ?
C511 C311 C211 110.9(6) . . ?
C611 C311 C211 110.4(6) . . ?
C511 C311 C411 109.2(7) . . ?
C611 C311 C411 109.5(7) . . ?
C211 C311 C411 107.7(6) . . ?
C112 O112 Mn4 126.1(4) . . ?
C112 O212 Mn5 123.6(3) . . ?
O212 C112 O112 125.4(5) . . ?
O212 C112 C212 120.0(5) . . ?
O112 C112 C212 114.4(5) . . ?
C312 C212 C112 119.5(6) . . ?
C212 C312 C612 109.8(6) . . ?
C212 C312 C412 109.9(7) . . ?
C612 C312 C412 108.7(7) . . ?
C212 C312 C512 111.1(7) . . ?
C612 C312 C512 110.5(7) . . ?
C412 C312 C512 106.7(7) . . ?
C113 O113 Mn12 132.4(4) . . ?
C113 O213 Mn11 131.9(3) . . ?
O213 C113 O113 125.5(5) . . ?
O213 C113 C213 117.8(5) . . ?
O113 C113 C213 116.7(5) . . ?
C113 C213 C313 116.4(5) . . ?
C513 C313 C413 109.5(6) . . ?
C513 C313 C213 111.3(6) . . ?
C413 C313 C213 108.8(6) . . ?
C513 C313 C613 108.7(6) . . ?
C413 C313 C613 110.4(6) . . ?
C213 C313 C613 108.1(5) . . ?
C114 O114 Mn9 132.3(3) . . ?
C114 O214 Mn10 137.8(3) . . ?
O214 C114 O114 125.9(4) . . ?
O214 C114 C214 116.6(4) . . ?
O114 C114 C214 117.5(4) . . ?
C114 C214 C314 117.2(5) . . ?
C214 C314 C614 110.6(6) . . ?
C214 C314 C414 110.5(6) . . ?
C614 C314 C414 108.5(6) . . ?
C214 C314 C514 107.9(6) . . ?
C614 C314 C514 110.2(6) . . ?
C414 C314 C514 109.1(6) . . ?
C115 O115 Mn2 126.6(3) . . ?
C115 O215 Mn9 121.7(3) . . ?
O215 C115 O115 125.9(4) . . ?
O215 C115 C215 119.6(4) . . ?
O115 C115 C215 114.6(4) . . ?
C115 C215 C315 115.1(5) . . ?
C415 C315 C615 109.5(6) . . ?
C415 C315 C215 109.6(6) . . ?
C615 C315 C215 110.5(5) . . ?
C415 C315 C515 111.9(6) . . ?
C615 C315 C515 108.3(6) . . ?
C215 C315 C515 107.1(5) . . ?
C116 O116 Mn10 131.5(4) . . ?
C116 O216 Mn11 124.2(4) . . ?
O216 C116 O116 123.5(5) . . ?
O216 C116 C216 118.8(5) . . ?
O116 C116 C216 117.5(5) . . ?
C316 C216 C116 115.2(5) . . ?
C416 C316 C616 108.8(6) . . ?
C416 C316 C216 110.6(6) . . ?
C616 C316 C216 109.3(6) . . ?
C416 C316 C516 110.7(6) . . ?
C616 C316 C516 108.9(6) . . ?
C216 C316 C516 108.5(6) . . ?
C117 O117 Mn10 132.6(3) . . ?
C117 O217 Mn11 131.8(3) . . ?
O217 C117 O117 125.7(4) . . ?
O217 C117 C217 117.6(4) . . ?
O117 C117 C217 116.6(4) . . ?
C117 C217 C327 118.1(7) . . ?
C117 C217 C317 114.9(5) . . ?
C327 C217 C317 32.4(8) . . ?
C617 C317 C517 110.0(8) . . ?
C617 C317 C417 107.8(8) . . ?
C517 C317 C417 110.2(8) . . ?
C617 C317 C217 109.6(7) . . ?
C517 C317 C217 110.5(8) . . ?
C417 C317 C217 108.6(8) . . ?
C217 C327 C627 110.4(9) . . ?
C217 C327 C427 108.1(9) . . ?
C627 C327 C427 108.8(9) . . ?
C217 C327 C527 110.3(9) . . ?
C627 C327 C527 109.3(9) . . ?
C427 C327 C527 110.0(9) . . ?
C118 O118 Mn3 125.3(3) . . ?
C118 O218 Mn11 123.1(3) . . ?
O218 C118 O118 126.0(5) . . ?
O218 C118 C218 118.6(5) . . ?
O118 C118 C218 115.3(5) . . ?
C318 C218 C118 119.2(5) . . ?
C218 C318 C618 111.7(7) . . ?
C218 C318 C418 109.2(6) . . ?
C618 C318 C418 111.7(7) . . ?
C218 C318 C518 110.1(7) . . ?
C618 C318 C518 106.4(7) . . ?
C418 C318 C518 107.6(7) . . ?
O3A N1A O2A 116.2(14) . . ?
O3A N1A C1A 123.0(14) . . ?
O2A N1A C1A 120.5(13) . . ?

loop_
_geom_bond_atom_site_label_1
_geom_bond_atom_site_label_2
_geom_bond_distance
_geom_bond_site_symmetry_2
_geom_bond_publ_flag
Mn1 O108 1.853(3) . ?
Mn1 O107 1.885(3) . ?
Mn1 O17 1.897(3) . ?
Mn1 O124 1.924(3) . ?
Mn1 O134 1.926(3) . ?
Mn1 O123 1.928(3) . ?
Mn1 Mn7 2.7771(11) . ?
Mn1 Mn4 2.8376(11) . ?
Mn1 Mn2 2.8412(11) . ?
Mn1 Mn3 2.9417(11) . ?
Mn2 O208 1.851(4) . ?
Mn2 O209 1.869(3) . ?
Mn2 O115 1.903(3) . ?
Mn2 O124 1.920(3) . ?
Mn2 O123 1.922(3) . ?
Mn2 O234 1.933(3) . ?
Mn2 Mn9 2.7626(12) . ?
Mn2 Mn3 2.8304(11) . ?
Mn2 Mn4 2.9367(12) . ?
Mn3 O310 1.868(3) . ?
Mn3 O311 1.870(3) . ?
Mn3 O234 1.887(3) . ?
Mn3 O123 1.903(3) . ?
Mn3 O134 1.911(3) . ?
Mn3 O118 1.924(3) . ?
Mn3 Mn11 2.7911(11) . ?
Mn3 Mn4 2.8094(11) . ?
Mn4 O406 1.852(3) . ?
Mn4 O405 1.889(4) . ?
Mn4 O134 1.892(3) . ?
Mn4 O234 1.905(3) . ?
Mn4 O124 1.917(3) . ?
Mn4 O112 1.919(4) . ?
Mn4 Mn5 2.7950(13) . ?
Mn5 O406 1.876(4) . ?
Mn5 O405 1.910(4) . ?
Mn5 O211 1.937(4) . ?
Mn5 O110 1.948(4) . ?
Mn5 O19 2.181(5) . ?
Mn5 O212 2.226(4) . ?
Mn6 O406 1.878(4) . ?
Mn6 O107 1.890(3) . ?
Mn6 O18 1.936(4) . ?
Mn6 O210 1.968(4) . ?
Mn6 O29 2.087(5) . ?
Mn6 O6 2.268(6) . ?
Mn7 O108 1.878(3) . ?
Mn7 O107 1.913(3) . ?
Mn7 O15 1.932(4) . ?
Mn7 O28 1.941(4) . ?
Mn7 O16 2.200(4) . ?
Mn7 O27 2.202(4) . ?
Mn8 O108 1.930(4) . ?
Mn8 O208 1.964(4) . ?
Mn8 O13 2.002(4) . ?
Mn8 O26 2.010(4) . ?
Mn8 O14 2.012(4) . ?
Mn8 O25 2.025(5) . ?
Mn9 O208 1.876(3) . ?
Mn9 O209 1.898(4) . ?
Mn9 O23 1.940(4) . ?
Mn9 O114 1.944(4) . ?
Mn9 O24 2.195(4) . ?
Mn9 O215 2.216(4) . ?
Mn10 O310 1.883(4) . ?
Mn10 O209 1.889(3) . ?
Mn10 O214 1.936(4) . ?
Mn10 O117 1.963(4) . ?
Mn10 O116 2.106(4) . ?
Mn10 O10 2.263(5) . ?
Mn11 O311 1.890(3) . ?
Mn11 O310 1.895(3) . ?
Mn11 O217 1.940(4) . ?
Mn11 O213 1.944(4) . ?
Mn11 O216 2.178(4) . ?
Mn11 O218 2.205(4) . ?
Mn12 O311 1.862(3) . ?
Mn12 O405 1.888(4) . ?
Mn12 O111 1.948(4) . ?
Mn12 O113 1.959(4) . ?
Mn12 O121 2.227(5) . ?
Mn12 O120 2.248(5) . ?
O13 C13 1.251(5) . ?
O23 C13 1.241(5) . ?
C13 C23 1.516(6) . ?
C23 C33 1.514(7) . ?
C33 C43 1.519(7) . ?
C33 C63 1.522(7) . ?
C33 C53 1.524(7) . ?
O14 C14 1.256(5) . ?
O24 C14 1.255(5) . ?
C14 C24 1.508(6) . ?
C24 C34 1.512(6) . ?
C34 C44 1.519(6) . ?
C34 C64 1.521(6) . ?
C34 C54 1.530(6) . ?
O15 C15 1.256(5) . ?
O25 C15 1.251(6) . ?
C15 C25' 1.524(7) . ?
C15 C25 1.527(7) . ?
C25 C35 1.499(7) . ?
C35 C45 1.515(7) . ?
C35 C65 1.517(7) . ?
C35 C55 1.519(7) . ?
C25' C35' 1.514(7) . ?
C35' C65' 1.513(7) . ?
C35' C55' 1.516(7) . ?
C35' C45' 1.520(7) . ?
O16 C16 1.260(5) . ?
O26 C16 1.252(5) . ?
C16 C26 1.511(6) . ?
C26 C36 1.516(6) . ?
C36 C56 1.511(6) . ?
C36 C46 1.517(6) . ?
C36 C66 1.529(6) . ?
O17 C17 1.271(5) . ?
O27 C17 1.245(5) . ?
C17 C27 1.512(5) . ?
C27 C37 1.527(6) . ?
C37 C47 1.516(6) . ?
C37 C67 1.517(6) . ?
C37 C57 1.518(6) . ?
O18 C18 1.268(6) . ?
O28 C18 1.244(6) . ?
C18 C28 1.531(7) . ?
C18 C28' 1.537(7) . ?
C28 C38 1.500(7) . ?
C38 C58 1.515(7) . ?
C38 C68 1.522(7) . ?
C38 C48 1.531(7) . ?
C28' C38' 1.511(7) . ?
C38' C48' 1.513(7) . ?
C38' C58' 1.516(7) . ?
C38' C68' 1.526(7) . ?
O19 C19 1.272(6) . ?
O29 C19 1.236(6) . ?
C19 C29 1.516(6) . ?
C29 C39 1.514(6) . ?
C39 C59 1.505(6) . ?
C39 C49 1.513(6) . ?
C39 C69 1.532(6) . ?
O110 C110 1.260(6) . ?
O210 C110 1.258(6) . ?
C110 C210 1.519(6) . ?
C210 C310 1.515(7) . ?
C310 C410 1.510(7) . ?
C310 C510 1.514(7) . ?
C310 C610 1.518(7) . ?
O111 C111 1.253(5) . ?
O211 C111 1.244(5) . ?
C111 C211 1.519(6) . ?
C211 C311 1.524(6) . ?
C311 C511 1.514(6) . ?
C311 C611 1.516(6) . ?
C311 C411 1.530(6) . ?
O112 C112 1.263(5) . ?
O212 C112 1.245(6) . ?
C112 C212 1.513(6) . ?
C212 C312 1.502(6) . ?
C312 C612 1.510(6) . ?
C312 C412 1.517(7) . ?
C312 C512 1.521(7) . ?
O113 C113 1.267(5) . ?
O213 C113 1.249(5) . ?
C113 C213 1.517(6) . ?
C213 C313 1.521(6) . ?
C313 C513 1.516(6) . ?
C313 C413 1.520(6) . ?
C313 C613 1.521(6) . ?
O114 C114 1.256(5) . ?
O214 C114 1.246(5) . ?
C114 C214 1.507(5) . ?
C214 C314 1.510(6) . ?
C314 C614 1.511(6) . ?
C314 C414 1.521(6) . ?
C314 C514 1.528(6) . ?
O115 C115 1.275(5) . ?
O215 C115 1.237(5) . ?
C115 C215 1.515(6) . ?
C215 C315 1.519(6) . ?
C315 C415 1.511(6) . ?
C315 C615 1.519(6) . ?
C315 C515 1.525(6) . ?
O116 C116 1.263(5) . ?
O216 C116 1.246(5) . ?
C116 C216 1.529(6) . ?
C216 C316 1.520(6) . ?
C316 C416 1.512(6) . ?
C316 C616 1.519(6) . ?
C316 C516 1.522(6) . ?
O117 C117 1.258(5) . ?
O217 C117 1.253(5) . ?
C117 C217 1.504(6) . ?
C217 C327 1.511(7) . ?
C217 C317 1.521(7) . ?
C317 C617 1.516(7) . ?
C317 C517 1.517(7) . ?
C317 C417 1.518(7) . ?
C327 C627 1.518(7) . ?
C327 C427 1.519(7) . ?
C327 C527 1.520(7) . ?
O118 C118 1.278(5) . ?
O218 C118 1.248(5) . ?
C118 C218 1.510(6) . ?
C218 C318 1.508(6) . ?
C318 C618 1.513(7) . ?
C318 C418 1.519(6) . ?
C318 C518 1.526(7) . ?
N1A O3A 1.139(14) . ?
N1A O2A 1.192(14) . ?
N1A C1A 1.400(14) . ?

loop_
_platon_squeeze_void_nr
_platon_squeeze_void_average_x
_platon_squeeze_void_average_y
_platon_squeeze_void_average_z
_platon_squeeze_void_volume
_platon_squeeze_void_count_electrons
_platon_squeeze_void_content
1 0.000 0.500 0.000 21 1 ' '
2 0.208 0.703 0.354 135 40 CH2Cl2
3 0.178 0.905 0.985 7 1 ' '
4 0.305 0.955 0.023 11 1 ' '
5 0.440 0.626 0.460 18 7 ' '
6 0.560 0.374 0.540 18 7 ' '
7 0.792 0.297 0.646 135 41 CH2Cl2
8 0.695 0.045 0.977 11 1 ' '
9 0.821 0.095 0.015 7 1 ' '
